data_4307382
loop_
_publ_author_name
'Pavel V. Gushchin'
'Nadezhda A. Bokach'
'Konstantin V. Luzyanin'
'Alexey A. Nazarov'
'Matti Haukka'
'Vadim Yu. Kukushkin'

_publ_section_title
;
PtII-Mediated Nitrile-Tetramethylguanidine Coupling as a Key Step for a
Novel Synthesis of 1,6-Dihydro-1,3,5-triazines
;
_journal_name_full 'Inorganic Chemistry'
_journal_page_first 1684
_journal_page_last 1693
_journal_paper_doi 10.1021/ic061884b
_journal_volume 46
_journal_year 2007
_chemical_formula_moiety 'C24 H36 Cl2 N8 Pt'
_chemical_formula_sum 'C24 H36 Cl2 N8 Pt'
_chemical_formula_weight 702.60
_chemical_name_systematic
; 
 ? 
;
_space_group_IT_number 14
_symmetry_cell_setting monoclinic
_symmetry_space_group_name_Hall '-P 2ybc'
_symmetry_space_group_name_H-M 'P 1 21/c 1'
_atom_sites_solution_hydrogens geom
_atom_sites_solution_primary direct
_atom_sites_solution_secondary difmap
_audit_creation_method SHELXL-97
_cell_angle_alpha 90.00
_cell_angle_beta 112.070(7)
_cell_angle_gamma 90.00
_cell_formula_units_Z 2
_cell_length_a 10.4573(8)
_cell_length_b 11.2403(12)
_cell_length_c 12.2694(8)
_cell_measurement_reflns_used 5470
_cell_measurement_temperature 120(2)
_cell_measurement_theta_max 27.48
_cell_measurement_theta_min 1.00
_cell_volume 1336.5(2)
_computing_cell_refinement 'EvalCCD (Duisenberg, 1998-2003)'
_computing_data_collection 'Collect (Nonius BV, 1997-2000)'
_computing_data_reduction 'EvalCCD (Duisenberg, 1998-2003)'
_computing_molecular_graphics 'Diamond v.3.0c (Crystal Impact GbR, 2005)'
_computing_publication_material 'SHELXL-97 (Sheldrick, 1997)'
_computing_structure_refinement 'SHELXL-97 (Sheldrick, 1997)'
_computing_structure_solution 'SIR2004 (Burla et al., 2005)'
_diffrn_ambient_temperature 120(2)
_diffrn_detector_area_resol_mean 9
_diffrn_measured_fraction_theta_full 0.994
_diffrn_measured_fraction_theta_max 0.994
_diffrn_measurement_device '95mm CCD camera on \k-goniostat'
_diffrn_measurement_device_type KappaCCD
_diffrn_measurement_method '\f scans and \w scans with \k offset'
_diffrn_radiation_monochromator 'horizontally mounted graphite crystal'
_diffrn_radiation_source 'fine-focus sealed tube'
_diffrn_radiation_type MoK\a
_diffrn_radiation_wavelength 0.71073
_diffrn_reflns_av_R_equivalents 0.0569
_diffrn_reflns_av_sigmaI/netI 0.0414
_diffrn_reflns_limit_h_max 13
_diffrn_reflns_limit_h_min -13
_diffrn_reflns_limit_k_max 14
_diffrn_reflns_limit_k_min -14
_diffrn_reflns_limit_l_max 14
_diffrn_reflns_limit_l_min -15
_diffrn_reflns_number 17165
_diffrn_reflns_theta_full 27.52
_diffrn_reflns_theta_max 27.52
_diffrn_reflns_theta_min 2.55
_exptl_absorpt_coefficient_mu 5.479
_exptl_absorpt_correction_T_max 0.7199
_exptl_absorpt_correction_T_min 0.4048
_exptl_absorpt_correction_type multi-scan
_exptl_absorpt_process_details 'SADABS v.2.10 (Sheldrick, 2003)'
_exptl_crystal_colour yellow
_exptl_crystal_density_diffrn 1.746
_exptl_crystal_density_method 'not measured'
_exptl_crystal_description block
_exptl_crystal_F_000 696
_exptl_crystal_size_max 0.20
_exptl_crystal_size_mid 0.14
_exptl_crystal_size_min 0.06
_refine_diff_density_max 1.223
_refine_diff_density_min -0.486
_refine_diff_density_rms 0.123
_refine_ls_extinction_method none
_refine_ls_goodness_of_fit_ref 1.033
_refine_ls_hydrogen_treatment mixed
_refine_ls_matrix_type full
_refine_ls_number_parameters 168
_refine_ls_number_reflns 3050
_refine_ls_number_restraints 0
_refine_ls_restrained_S_all 1.033
_refine_ls_R_factor_all 0.0454
_refine_ls_R_factor_gt 0.0253
_refine_ls_shift/su_max 0.001
_refine_ls_shift/su_mean 0.000
_refine_ls_structure_factor_coef Fsqd
_refine_ls_weighting_details 'calc w=1/[\s^2^(Fo^2^)+(0.0245P)^2^+0.4226P] where P=(Fo^2^+2Fc^2^)/3'
_refine_ls_weighting_scheme calc
_refine_ls_wR_factor_gt 0.0515
_refine_ls_wR_factor_ref 0.0571
_reflns_number_gt 2276
_reflns_number_total 3050
_reflns_threshold_expression >2sigma(I)
_cod_data_source_file ic061884bsi20060930_061616_2.cif
_cod_data_source_block structure_2
_cod_original_sg_symbol_H-M 'P 21/c'
_cod_database_code 4307382

loop_
_symmetry_equiv_pos_as_xyz
'x, y, z'
'-x, y+1/2, -z+1/2'
'-x, -y, -z'
'x, -y-1/2, z-1/2'

loop_
_atom_site_label
_atom_site_type_symbol
_atom_site_fract_x
_atom_site_fract_y
_atom_site_fract_z
_atom_site_U_iso_or_equiv
_atom_site_adp_type
_atom_site_occupancy
_atom_site_symmetry_multiplicity
_atom_site_calc_flag
_atom_site_refinement_flags
_atom_site_disorder_assembly
_atom_site_disorder_group
Pt1 Pt 0.0000 0.0000 1.0000 0.01454(7) Uani 1 2 d S .. .
Cl1 Cl -0.14746(9) 0.15748(8) 0.98027(8) 0.02273(19) Uani 1 1 d . . .
N1 N 0.1551(3) 0.1184(3) 1.0565(3) 0.0167(6) Uani 1 1 d . . .
H1 H 0.154(3) 0.157(3) 1.113(3) 0.016(10) Uiso 1 1 d .. . .
N2 N 0.2779(3) 0.1066(3) 0.9302(2) 0.0169(6) Uani 1 1 d . . .
N3 N 0.2064(3) -0.0101(3) 0.7646(3) 0.0206(6) Uani 1 1 d . . .
N4 N 0.0682(3) 0.1472(3) 0.7727(2) 0.0199(6) Uani 1 1 d . . .
C1 C 0.2547(3) 0.1505(3) 1.0232(3) 0.0156(7) Uani 1 1 d . . .
C2 C 0.3609(3) 0.2376(3) 1.0967(3) 0.0160(7) Uani 1 1 d . . .
C3 C 0.3903(3) 0.2535(3) 1.2161(3) 0.0191(7) Uani 1 1 d . . .
H3 H 0.3417 0.2083 1.2535 0.023 Uiso 1 1 calc R . ..
C4 C 0.4897(4) 0.3342(3) 1.2812(3) 0.0230(8) Uani 1 1 d . . .
H4 H 0.5086 0.3441 1.3627 0.028 Uiso 1 1 calc R . ..
C5 C 0.5619(4) 0.4007(3) 1.2281(3) 0.0231(8) Uani 1 1 d . . .
H5 H 0.6298 0.4564 1.2724 0.028 Uiso 1 1 calc R . ..
C6 C 0.5331(4) 0.3845(3) 1.1096(3) 0.0236(8) Uani 1 1 d . . .
H6 H 0.5821 0.4294 1.0724 0.028 Uiso 1 1 calc R . ..
C7 C 0.4344(4) 0.3040(3) 1.0447(3) 0.0208(8) Uani 1 1 d . . .
H7 H 0.4165 0.2940 0.9634 0.025 Uiso 1 1 calc R . ..
C8 C 0.1823(4) 0.0801(3) 0.8264(3) 0.0173(7) Uani 1 1 d . . .
C9 C 0.3145(4) -0.0955(3) 0.8243(3) 0.0260(9) Uani 1 1 d . . .
H9A H 0.4024 -0.0674 0.8225 0.039 Uiso 1 1 calc R .. .
H9B H 0.2913 -0.1727 0.7847 0.039 Uiso 1 1 calc R .. .
H9C H 0.3227 -0.1040 0.9062 0.039 Uiso 1 1 calc R .. .
C10 C 0.1703(4) -0.0030(3) 0.6373(3) 0.0254(8) Uani 1 1 d . . .
H10A H 0.1252 0.0734 0.6082 0.038 Uiso 1 1 calc R .. .
H10B H 0.1072 -0.0681 0.5986 0.038 Uiso 1 1 calc R .. .
H10C H 0.2542 -0.0094 0.6200 0.038 Uiso 1 1 calc R .. .
C11 C -0.0651(4) 0.0947(3) 0.6975(3) 0.0231(8) Uani 1 1 d . . .
H11A H -0.0512 0.0115 0.6807 0.035 Uiso 1 1 calc R .. .
H11B H -0.1031 0.1392 0.6236 0.035 Uiso 1 1 calc R .. .
H11C H -0.1296 0.0984 0.7383 0.035 Uiso 1 1 calc R .. .
C12 C 0.0576(4) 0.2659(3) 0.8129(3) 0.0219(8) Uani 1 1 d . . .
H12A H 0.0138 0.2629 0.8709 0.033 Uiso 1 1 calc R .. .
H12B H 0.0017 0.3150 0.7460 0.033 Uiso 1 1 calc R .. .
H12C H 0.1500 0.3005 0.8493 0.033 Uiso 1 1 calc R .. .

loop_
_atom_site_aniso_label
_atom_site_aniso_U_11
_atom_site_aniso_U_22
_atom_site_aniso_U_33
_atom_site_aniso_U_23
_atom_site_aniso_U_13
_atom_site_aniso_U_12
Pt1 0.01425(10) 0.01794(10) 0.01160(10) -0.00221(9) 0.00506(6) -0.00179(9)
Cl1 0.0205(5) 0.0212(4) 0.0267(4) -0.0024(4) 0.0092(4) 0.0007(4)
N1 0.0185(16) 0.0196(16) 0.0127(14) -0.0055(12) 0.0068(12) -0.0022(12)
N2 0.0176(16) 0.0181(15) 0.0142(14) -0.0033(12) 0.0049(12) 0.0006(12)
N3 0.0259(16) 0.0189(16) 0.0183(15) -0.0027(13) 0.0098(12) 0.0027(14)
N4 0.0202(16) 0.0203(15) 0.0157(14) 0.0009(12) 0.0025(12) 0.0022(13)
C1 0.0152(18) 0.0140(16) 0.0154(16) 0.0033(14) 0.0033(13) 0.0020(14)
C2 0.0157(18) 0.0141(17) 0.0166(16) -0.0042(13) 0.0043(14) 0.0020(14)
C3 0.0163(19) 0.0254(19) 0.0168(17) 0.0028(15) 0.0073(14) 0.0010(15)
C4 0.021(2) 0.028(2) 0.0189(17) -0.0033(16) 0.0062(15) -0.0006(16)
C5 0.021(2) 0.0167(18) 0.029(2) -0.0043(15) 0.0058(16) -0.0015(15)
C6 0.020(2) 0.026(2) 0.0264(19) 0.0064(16) 0.0105(15) -0.0037(16)
C7 0.0224(19) 0.026(2) 0.0138(16) 0.0032(14) 0.0071(14) 0.0005(15)
C8 0.0194(19) 0.0174(18) 0.0183(17) -0.0007(14) 0.0108(14) -0.0016(14)
C9 0.037(2) 0.0163(19) 0.032(2) 0.0009(16) 0.0224(18) 0.0043(17)
C10 0.035(2) 0.0258(19) 0.0203(18) -0.0068(18) 0.0156(16) -0.006(2)
C11 0.019(2) 0.025(2) 0.0210(18) 0.0033(15) 0.0031(15) -0.0009(16)
C12 0.025(2) 0.0191(19) 0.0188(18) 0.0041(15) 0.0051(16) 0.0029(16)

loop_
_atom_type_symbol
_atom_type_description
_atom_type_scat_dispersion_real
_atom_type_scat_dispersion_imag
_atom_type_scat_source
C C 0.0033 0.0016 'International Tables Vol C Tables 4.2.6.8 and 6.1.1.4'
H H 0.0000 0.0000 'International Tables Vol C Tables 4.2.6.8 and 6.1.1.4'
N N 0.0061 0.0033 'International Tables Vol C Tables 4.2.6.8 and 6.1.1.4'
Cl Cl 0.1484 0.1585 'International Tables Vol C Tables 4.2.6.8 and 6.1.1.4'
Pt Pt -1.7033 8.3905 'International Tables Vol C Tables 4.2.6.8 and 6.1.1.4'

loop_
_geom_angle_atom_site_label_1
_geom_angle_atom_site_label_2
_geom_angle_atom_site_label_3
_geom_angle
_geom_angle_site_symmetry_1
_geom_angle_site_symmetry_3
_geom_angle_publ_flag
N1 Pt1 N1 179.998(1) . 3_557 ?
N1 Pt1 Cl1 92.92(9) . 3_557 ?
N1 Pt1 Cl1 87.08(9) 3_557 3_557 ?
N1 Pt1 Cl1 87.08(9) . . ?
N1 Pt1 Cl1 92.92(9) 3_557 . ?
Cl1 Pt1 Cl1 179.999(1) 3_557 . ?
C1 N1 Pt1 135.3(2) . . ?
C1 N1 H1 113(2) . . ?
Pt1 N1 H1 112(2) . . ?
C8 N2 C1 125.9(3) . . ?
C8 N3 C9 119.2(3) . . ?
C8 N3 C10 122.1(3) . . ?
C9 N3 C10 114.5(3) . . ?
C8 N4 C12 121.1(3) . . ?
C8 N4 C11 122.3(3) . . ?
C12 N4 C11 114.1(3) . . ?
N1 C1 N2 125.7(3) . . ?
N1 C1 C2 119.3(3) . . ?
N2 C1 C2 114.9(3) . . ?
C7 C2 C3 118.3(3) . . ?
C7 C2 C1 119.2(3) . . ?
C3 C2 C1 122.5(3) . . ?
C4 C3 C2 120.9(3) . . ?
C4 C3 H3 119.6 . . ?
C2 C3 H3 119.6 . . ?
C3 C4 C5 120.4(3) . . ?
C3 C4 H4 119.8 . . ?
C5 C4 H4 119.8 . . ?
C6 C5 C4 118.8(3) . . ?
C6 C5 H5 120.6 . . ?
C4 C5 H5 120.6 . . ?
C7 C6 C5 120.9(3) . . ?
C7 C6 H6 119.5 . . ?
C5 C6 H6 119.5 . . ?
C6 C7 C2 120.8(3) . . ?
C6 C7 H7 119.6 . . ?
C2 C7 H7 119.6 . . ?
N2 C8 N3 118.5(3) . . ?
N2 C8 N4 123.4(3) . . ?
N3 C8 N4 117.6(3) . . ?
N3 C9 H9A 109.5 . . ?
N3 C9 H9B 109.5 . . ?
H9A C9 H9B 109.5 . . ?
N3 C9 H9C 109.5 . . ?
H9A C9 H9C 109.5 . . ?
H9B C9 H9C 109.5 . . ?
N3 C10 H10A 109.5 . . ?
N3 C10 H10B 109.5 . . ?
H10A C10 H10B 109.5 . . ?
N3 C10 H10C 109.5 . . ?
H10A C10 H10C 109.5 . . ?
H10B C10 H10C 109.5 . . ?
N4 C11 H11A 109.5 . . ?
N4 C11 H11B 109.5 . . ?
H11A C11 H11B 109.5 . . ?
N4 C11 H11C 109.5 . . ?
H11A C11 H11C 109.5 . . ?
H11B C11 H11C 109.5 . . ?
N4 C12 H12A 109.5 . . ?
N4 C12 H12B 109.5 . . ?
H12A C12 H12B 109.5 . . ?
N4 C12 H12C 109.5 . . ?
H12A C12 H12C 109.5 . . ?
H12B C12 H12C 109.5 . . ?

loop_
_geom_bond_atom_site_label_1
_geom_bond_atom_site_label_2
_geom_bond_distance
_geom_bond_site_symmetry_2
_geom_bond_publ_flag
Pt1 N1 2.009(3) . ?
Pt1 N1 2.009(3) 3_557 ?
Pt1 Cl1 2.2998(9) 3_557 ?
Pt1 Cl1 2.2999(9) . ?
N1 C1 1.305(4) . ?
N1 H1 0.82(3) . ?
N2 C8 1.324(4) . ?
N2 C1 1.346(4) . ?
N3 C8 1.346(4) . ?
N3 C9 1.453(5) . ?
N3 C10 1.464(5) . ?
N4 C8 1.355(4) . ?
N4 C12 1.441(4) . ?
N4 C11 1.476(4) . ?
C1 C2 1.501(5) . ?
C2 C7 1.387(5) . ?
C2 C3 1.390(4) . ?
C3 C4 1.385(5) . ?
C3 H3 0.9500 . ?
C4 C5 1.386(5) . ?
C4 H4 0.9500 . ?
C5 C6 1.382(5) . ?
C5 H5 0.9500 . ?
C6 C7 1.379(5) . ?
C6 H6 0.9500 . ?
C7 H7 0.9500 . ?
C9 H9A 0.9800 . ?
C9 H9B 0.9800 . ?
C9 H9C 0.9800 . ?
C10 H10A 0.9800 . ?
C10 H10B 0.9800 . ?
C10 H10C 0.9800 . ?
C11 H11A 0.9800 . ?
C11 H11B 0.9800 . ?
C11 H11C 0.9800 . ?
C12 H12A 0.9800 . ?
C12 H12B 0.9800 . ?
C12 H12C 0.9800 . ?
